data_7212909
loop_
_publ_author_name
'Garc\'ia-\'Alvarez, Joaqu\'in'
'D\'iez, Josefina'
'Gimeno, Jos\'e'

_publ_section_title
;
 A highly efficient copper(i) catalyst for the 1,3-dipolar cycloaddition
 of azides with terminal and 1-iodoalkynes in water: regioselective
 synthesis of 1,4-disubstituted and 1,4,5-trisubstituted 1,2,3-triazoles
;
_journal_issue 12
_journal_name_full 'Green Chemistry'
_journal_page_first 2127
_journal_paper_doi 10.1039/c0gc00342e
_journal_volume 12
_journal_year 2010
_chemical_compound_source synthesis
_chemical_formula_moiety 'C20 H44 Cu N8 O4 P4 S2, F6 P'
_chemical_formula_sum 'C20 H44 Cu F6 N8 O4 P5 S2'
_chemical_formula_weight 857.14
_chemical_name_systematic
;
?
;
_space_group_IT_number 2
_symmetry_cell_setting triclinic
_symmetry_space_group_name_Hall '-P 1'
_symmetry_space_group_name_H-M 'P -1'
_atom_sites_solution_hydrogens geom
_atom_sites_solution_primary direct
_atom_sites_solution_secondary difmap
_audit_creation_method SHELXL-97
_cell_angle_alpha 80.696(1)
_cell_angle_beta 70.225(1)
_cell_angle_gamma 83.182(1)
_cell_formula_units_Z 2
_cell_length_a 10.4612(2)
_cell_length_b 11.6733(2)
_cell_length_c 15.4745(2)
_cell_measurement_reflns_used 5721
_cell_measurement_temperature 293(2)
_cell_measurement_theta_max 25.350
_cell_measurement_theta_min 0.407
_cell_volume 1750.69(5)
_computing_cell_refinement 'HKL Scalepack (Otwinowki & Minor 1997)'
_computing_data_collection 'Collect (Bruker, 2004)'
_computing_data_reduction 'HKL Denzo and scalepack (Otwinowski & Minor 1997)'
_computing_molecular_graphics 'PLATON (Spek, 2007)'
_computing_publication_material 'WinGX publication routines (Farrugia, 1999)'
_computing_structure_refinement 'SHELXL-97 (Sheldrick, 1997)'
_computing_structure_solution 'SIR-92 (Altomare, 1994)'
_diffrn_ambient_temperature 293(2)
_diffrn_detector_area_resol_mean 9
_diffrn_measured_fraction_theta_full 0.992
_diffrn_measured_fraction_theta_max 0.992
_diffrn_measurement_device '95mm CCD camera on \k-goniostat'
_diffrn_measurement_device_type KappaCCD
_diffrn_measurement_method CCD
_diffrn_radiation_monochromator 'horizonally mounted graphite crystal'
_diffrn_radiation_source 'fine-focus sealed tube'
_diffrn_radiation_type MoK\a
_diffrn_radiation_wavelength 0.71073
_diffrn_reflns_av_R_equivalents 0.036
_diffrn_reflns_av_sigmaI/netI 0.0545
_diffrn_reflns_limit_h_max 12
_diffrn_reflns_limit_h_min -11
_diffrn_reflns_limit_k_max 14
_diffrn_reflns_limit_k_min -13
_diffrn_reflns_limit_l_max 18
_diffrn_reflns_limit_l_min 0
_diffrn_reflns_number 22308
_diffrn_reflns_theta_full 25.39
_diffrn_reflns_theta_max 25.39
_diffrn_reflns_theta_min 1.41
_exptl_absorpt_coefficient_mu 1.045
_exptl_absorpt_correction_T_max 0.918
_exptl_absorpt_correction_T_min 0.813
_exptl_absorpt_correction_type multi-scan
_exptl_absorpt_process_details
;
multi-scan from symmetry-related measurements
Sortav (Blessing 1995)
;
_exptl_crystal_colour colorless
_exptl_crystal_density_diffrn 1.626
_exptl_crystal_density_method 'not measured'
_exptl_crystal_description prism
_exptl_crystal_F_000 884
_exptl_crystal_size_max 0.25
_exptl_crystal_size_mid 0.22
_exptl_crystal_size_min 0.15
_refine_diff_density_max 1.232
_refine_diff_density_min -1.047
_refine_diff_density_rms 0.168
_refine_ls_extinction_method none
_refine_ls_goodness_of_fit_ref 1.166
_refine_ls_hydrogen_treatment constr
_refine_ls_matrix_type full
_refine_ls_number_parameters 419
_refine_ls_number_reflns 6394
_refine_ls_number_restraints 0
_refine_ls_restrained_S_all 1.166
_refine_ls_R_factor_all 0.0516
_refine_ls_R_factor_gt 0.0420
_refine_ls_shift/su_max 0.001
_refine_ls_shift/su_mean 0.000
_refine_ls_structure_factor_coef Fsqd
_refine_ls_weighting_details 'calc w=1/[\s^2^(Fo^2^)+(0.0803P)^2^+0.4186P] where P=(Fo^2^+2Fc^2^)/3'
_refine_ls_weighting_scheme calc
_refine_ls_wR_factor_gt 0.1269
_refine_ls_wR_factor_ref 0.1444
_reflns_number_gt 5322
_reflns_number_total 6394
_reflns_threshold_expression >2sigma(I)
_cod_data_source_file c0gc00342e.txt
_cod_data_source_block 3
_cod_depositor_comments
;
The following automatic conversions were performed:

'_symmetry_cell_setting' value 'Triclinic' changed to 'triclinic'
according to /home/saulius/struct/CIF-dictionaries/cif_core.dic
dictionary named 'cif_core.dic' version 2.4.2 from 2011-04-26.

Automatic conversion script
Id: cif_fix_values 1891 2012-01-12 08:04:46Z andrius 
;
_cod_original_sg_symbol_H-M P-1
_cod_database_code 7212909

loop_
_symmetry_equiv_pos_as_xyz
'x, y, z'
'-x, -y, -z'

loop_
_atom_site_label
_atom_site_type_symbol
_atom_site_fract_x
_atom_site_fract_y
_atom_site_fract_z
_atom_site_U_iso_or_equiv
_atom_site_adp_type
_atom_site_occupancy
_atom_site_symmetry_multiplicity
_atom_site_calc_flag
_atom_site_refinement_flags
C1 C 0.7429(4) 0.5555(3) 0.0654(2) 0.0148(7) Uani 1 1 d .
H1A H 0.6871 0.4910 0.0973 0.018 Uiso 1 1 calc R
H1B H 0.8374 0.5282 0.0554 0.018 Uiso 1 1 calc R
C2 C 0.8147(4) 0.7330(3) -0.0847(2) 0.0163(7) Uani 1 1 d .
H2A H 0.9112 0.7112 -0.0983 0.020 Uiso 1 1 calc R
H2B H 0.8002 0.7745 -0.1406 0.020 Uiso 1 1 calc R
C3 C 0.5449(4) 0.6673(3) -0.0098(3) 0.0195(8) Uani 1 1 d .
H3A H 0.5226 0.7074 -0.0634 0.023 Uiso 1 1 calc R
H3B H 0.4821 0.6068 0.0197 0.023 Uiso 1 1 calc R
C4 C 0.5612(4) 0.6939(3) 0.1394(2) 0.0174(8) Uani 1 1 d .
H4A H 0.5052 0.6282 0.1656 0.021 Uiso 1 1 calc R
H4B H 0.5350 0.7484 0.1845 0.021 Uiso 1 1 calc R
C5 C 0.6221(4) 0.8453(3) 0.0120(2) 0.0193(8) Uani 1 1 d .
H5A H 0.6001 0.9047 0.0530 0.023 Uiso 1 1 calc R
H5B H 0.6051 0.8801 -0.0447 0.023 Uiso 1 1 calc R
C6 C 0.7930(4) 0.7511(3) 0.0746(2) 0.0156(7) Uani 1 1 d .
H6A H 0.7779 0.8086 0.1164 0.019 Uiso 1 1 calc R
H6B H 0.8879 0.7226 0.0588 0.019 Uiso 1 1 calc R
C7 C 0.8022(4) 0.2222(3) -0.0709(3) 0.0225(8) Uani 1 1 d .
H7A H 0.7374 0.2392 -0.1045 0.027 Uiso 1 1 calc R
H7B H 0.7523 0.2184 -0.0052 0.027 Uiso 1 1 calc R
C8 C 0.8808(4) 0.1089(4) -0.0918(3) 0.0313(10) Uani 1 1 d .
H8A H 0.8212 0.0466 -0.0660 0.047 Uiso 1 1 calc R
H8B H 0.9526 0.0977 -0.0650 0.047 Uiso 1 1 calc R
H8C H 0.9192 0.1094 -0.1576 0.047 Uiso 1 1 calc R
C9 C 0.7956(4) 0.4596(3) -0.3075(2) 0.0211(8) Uani 1 1 d .
H9A H 0.8578 0.5194 -0.3408 0.025 Uiso 1 1 calc R
H9B H 0.7080 0.4970 -0.2757 0.025 Uiso 1 1 calc R
C10 C 0.7808(5) 0.3851(4) -0.3732(3) 0.0318(10) Uani 1 1 d .
H10A H 0.7345 0.4302 -0.4127 0.048 Uiso 1 1 calc R
H10B H 0.7292 0.3202 -0.3389 0.048 Uiso 1 1 calc R
H10C H 0.8694 0.3573 -0.4103 0.048 Uiso 1 1 calc R
C11 C 0.5883(4) 0.6915(3) 0.4172(2) 0.0159(7) Uani 1 1 d .
H11A H 0.5643 0.6130 0.4450 0.019 Uiso 1 1 calc R
H11B H 0.5255 0.7239 0.3842 0.019 Uiso 1 1 calc R
C12 C 0.6422(4) 0.9121(3) 0.4387(2) 0.0177(8) Uani 1 1 d .
H12A H 0.5815 0.9505 0.4057 0.021 Uiso 1 1 calc R
H12B H 0.6512 0.9647 0.4785 0.021 Uiso 1 1 calc R
C13 C 0.7124(4) 0.7139(3) 0.5480(2) 0.0202(8) Uani 1 1 d .
H13A H 0.7242 0.7599 0.5913 0.024 Uiso 1 1 calc R
H13B H 0.6923 0.6361 0.5796 0.024 Uiso 1 1 calc R
C14 C 0.7683(4) 0.8082(3) 0.3072(2) 0.0166(7) Uani 1 1 d .
H14A H 0.8556 0.8033 0.2585 0.020 Uiso 1 1 calc R
H14B H 0.7014 0.8441 0.2787 0.020 Uiso 1 1 calc R
C15 C 0.8732(4) 0.8264(3) 0.4188(3) 0.0220(8) Uani 1 1 d .
H15A H 0.8761 0.8748 0.4634 0.026 Uiso 1 1 calc R
H15B H 0.9635 0.8210 0.3735 0.026 Uiso 1 1 calc R
C16 C 0.8271(4) 0.6381(3) 0.4007(2) 0.0184(8) Uani 1 1 d .
H16A H 0.7989 0.5624 0.4333 0.022 Uiso 1 1 calc R
H16B H 0.9166 0.6264 0.3555 0.022 Uiso 1 1 calc R
C17 C 0.7188(5) 0.1805(4) 0.2166(3) 0.0330(10) Uani 1 1 d .
H17A H 0.6851 0.2368 0.1745 0.040 Uiso 1 1 calc R
H17B H 0.6440 0.1355 0.2571 0.040 Uiso 1 1 calc R
C18 C 0.8305(5) 0.1022(4) 0.1632(3) 0.0364(11) Uani 1 1 d .
H18A H 0.8676 0.0506 0.2050 0.055 Uiso 1 1 calc R
H18B H 0.9008 0.1481 0.1197 0.055 Uiso 1 1 calc R
H18C H 0.7952 0.0576 0.1305 0.055 Uiso 1 1 calc R
C19 C 0.9237(9) 0.2539(6) 0.3962(4) 0.081(3) Uani 1 1 d .
H19A H 0.9783 0.2472 0.3323 0.097 Uiso 1 1 calc R
H19B H 0.9748 0.2900 0.4251 0.097 Uiso 1 1 calc R
C20 C 0.8841(9) 0.1523(8) 0.4423(4) 0.108(4) Uani 1 1 d .
H20A H 0.9624 0.0996 0.4406 0.162 Uiso 1 1 calc R
H20B H 0.8284 0.1216 0.4145 0.162 Uiso 1 1 calc R
H20C H 0.8324 0.1616 0.5055 0.162 Uiso 1 1 calc R
N1 N 0.7063(3) 0.6518(2) 0.12417(18) 0.0132(6) Uani 1 1 d .
N2 N 0.7672(3) 0.8078(3) -0.00973(19) 0.0162(6) Uani 1 1 d .
N3 N 0.5319(3) 0.7505(3) 0.0560(2) 0.0173(7) Uani 1 1 d .
N4 N 0.7356(3) 0.5031(3) -0.1081(2) 0.0160(6) Uani 1 1 d .
N5 N 0.7304(3) 0.6879(3) 0.35058(19) 0.0147(6) Uani 1 1 d .
N6 N 0.7774(3) 0.8831(3) 0.37172(19) 0.0180(7) Uani 1 1 d .
N7 N 0.8386(3) 0.7089(3) 0.4672(2) 0.0198(7) Uani 1 1 d .
N8 N 0.5744(3) 0.2027(3) 0.4209(2) 0.0220(7) Uani 1 1 d .
O1 O 0.8989(3) 0.3136(2) -0.09934(17) 0.0187(5) Uani 1 1 d .
O2 O 0.8485(3) 0.3836(2) -0.24144(16) 0.0169(5) Uani 1 1 d .
O3 O 0.7731(3) 0.2399(2) 0.27080(16) 0.0205(6) Uani 1 1 d .
O4 O 0.7782(3) 0.3251(2) 0.40352(18) 0.0257(6) Uani 1 1 d .
F1 F 0.3909(4) 0.0456(3) 0.3514(2) 0.0732(12) Uani 1 1 d .
F2 F 0.2089(5) 0.0140(7) 0.3169(5) 0.184(3) Uani 1 1 d .
F3 F 0.3733(6) -0.1290(3) 0.3148(3) 0.0997(16) Uani 1 1 d .
F4 F 0.3436(4) -0.0425(3) 0.1825(2) 0.0775(12) Uani 1 1 d .
F5 F 0.3658(7) 0.1293(3) 0.2211(3) 0.116(2) Uani 1 1 d .
F6 F 0.5216(4) -0.0163(4) 0.2192(3) 0.0972(15) Uani 1 1 d .
P1 P 0.71794(9) 0.60321(8) -0.04565(6) 0.0126(2) Uani 1 1 d .
P2 P 0.87444(9) 0.43229(8) -0.15926(6) 0.0130(2) Uani 1 1 d .
P3 P 0.67411(10) 0.29841(8) 0.35683(6) 0.0169(2) Uani 1 1 d .
P4 P 0.57277(10) 0.77939(8) 0.50758(6) 0.0155(2) Uani 1 1 d .
P5 P 0.36032(13) 0.00046(11) 0.26978(8) 0.0337(3) Uani 1 1 d .
S1 S 0.96204(9) 0.47951(8) 0.19666(6) 0.0183(2) Uani 1 1 d .
S2 S 0.58036(9) 0.44732(8) 0.32099(6) 0.0190(2) Uani 1 1 d .
Cu1 Cu 0.74964(4) 0.57607(4) 0.25016(3) 0.01580(15) Uani 1 1 d .

loop_
_atom_site_aniso_label
_atom_site_aniso_U_11
_atom_site_aniso_U_22
_atom_site_aniso_U_33
_atom_site_aniso_U_23
_atom_site_aniso_U_13
_atom_site_aniso_U_12
C1 0.0166(18) 0.0117(17) 0.0144(16) -0.0015(13) -0.0029(14) -0.0005(14)
C2 0.0176(18) 0.0160(18) 0.0130(16) -0.0018(14) -0.0018(14) -0.0011(14)
C3 0.0140(18) 0.022(2) 0.0249(19) -0.0115(16) -0.0066(15) 0.0022(15)
C4 0.0152(18) 0.0169(19) 0.0165(17) -0.0060(14) 0.0008(14) 0.0000(15)
C5 0.023(2) 0.0150(19) 0.0196(18) -0.0050(15) -0.0072(16) 0.0047(15)
C6 0.0185(19) 0.0133(18) 0.0151(16) -0.0022(14) -0.0043(14) -0.0041(14)
C7 0.0170(19) 0.023(2) 0.025(2) 0.0040(16) -0.0052(16) -0.0060(16)
C8 0.031(2) 0.022(2) 0.038(2) -0.0022(18) -0.0061(19) -0.0060(18)
C9 0.026(2) 0.019(2) 0.0197(18) -0.0015(15) -0.0111(16) 0.0033(16)
C10 0.042(3) 0.033(2) 0.029(2) -0.0107(19) -0.021(2) 0.004(2)
C11 0.0177(19) 0.0142(18) 0.0129(16) -0.0036(14) 0.0000(14) -0.0023(14)
C12 0.022(2) 0.0124(18) 0.0158(17) -0.0020(14) -0.0032(15) -0.0004(15)
C13 0.029(2) 0.0165(19) 0.0136(17) -0.0023(14) -0.0069(15) 0.0032(16)
C14 0.0200(19) 0.0166(19) 0.0109(16) -0.0017(14) -0.0016(14) -0.0027(15)
C15 0.024(2) 0.023(2) 0.0209(19) -0.0045(16) -0.0084(16) -0.0030(16)
C16 0.0196(19) 0.0178(19) 0.0158(17) -0.0043(14) -0.0041(15) 0.0040(15)
C17 0.032(2) 0.040(3) 0.028(2) -0.018(2) -0.0039(19) -0.003(2)
C18 0.049(3) 0.029(2) 0.026(2) -0.0146(19) -0.004(2) 0.004(2)
C19 0.158(8) 0.066(4) 0.039(3) 0.003(3) -0.048(4) -0.052(5)
C20 0.109(6) 0.184(10) 0.044(3) -0.012(5) -0.012(4) -0.104(7)
N1 0.0152(15) 0.0115(15) 0.0115(13) -0.0017(11) -0.0025(11) -0.0008(12)
N2 0.0201(16) 0.0130(15) 0.0148(14) -0.0025(12) -0.0044(12) -0.0012(12)
N3 0.0162(16) 0.0176(16) 0.0180(15) -0.0089(12) -0.0034(12) 0.0025(13)
N4 0.0123(15) 0.0174(16) 0.0178(14) -0.0075(12) -0.0021(12) -0.0004(12)
N5 0.0160(16) 0.0137(15) 0.0108(14) -0.0032(11) 0.0005(12) 0.0007(12)
N6 0.0207(17) 0.0165(16) 0.0139(14) -0.0032(12) -0.0009(12) -0.0031(13)
N7 0.0235(17) 0.0205(17) 0.0153(15) -0.0059(13) -0.0062(13) 0.0031(14)
N8 0.0273(18) 0.0104(16) 0.0175(15) -0.0010(12) 0.0052(14) 0.0022(13)
O1 0.0176(13) 0.0163(13) 0.0225(13) 0.0024(10) -0.0085(11) -0.0032(10)
O2 0.0237(14) 0.0140(13) 0.0148(12) -0.0050(10) -0.0087(11) 0.0032(10)
O3 0.0234(14) 0.0190(14) 0.0143(12) -0.0066(10) 0.0019(11) -0.0015(11)
O4 0.0315(16) 0.0256(15) 0.0213(13) -0.0069(11) -0.0107(12) 0.0041(12)
F1 0.133(3) 0.056(2) 0.0503(19) -0.0310(16) -0.054(2) 0.023(2)
F2 0.041(3) 0.285(9) 0.226(7) -0.156(7) 0.002(4) 0.019(4)
F3 0.191(5) 0.041(2) 0.063(2) -0.0004(18) -0.039(3) -0.010(3)
F4 0.102(3) 0.090(3) 0.069(2) -0.028(2) -0.057(2) -0.008(2)
F5 0.239(6) 0.045(2) 0.104(3) 0.004(2) -0.117(4) 0.009(3)
F6 0.057(2) 0.126(4) 0.114(3) -0.073(3) -0.007(2) -0.009(2)
P1 0.0109(4) 0.0136(5) 0.0125(4) -0.0038(3) -0.0021(3) -0.0002(3)
P2 0.0137(5) 0.0127(5) 0.0122(4) -0.0034(3) -0.0036(3) 0.0006(3)
P3 0.0221(5) 0.0114(5) 0.0123(4) -0.0026(3) 0.0008(4) 0.0007(4)
P4 0.0218(5) 0.0093(4) 0.0105(4) -0.0012(3) 0.0003(4) 0.0011(4)
P5 0.0459(7) 0.0318(7) 0.0294(6) -0.0113(5) -0.0201(5) 0.0079(5)
S1 0.0124(4) 0.0163(5) 0.0228(5) -0.0054(4) -0.0001(4) -0.0005(3)
S2 0.0180(5) 0.0116(4) 0.0219(5) 0.0016(3) -0.0010(4) -0.0013(4)
Cu1 0.0182(3) 0.0144(3) 0.0122(2) -0.00268(17) -0.00107(18) -0.00119(18)

loop_
_atom_type_symbol
_atom_type_description
_atom_type_scat_dispersion_real
_atom_type_scat_dispersion_imag
_atom_type_scat_source
C C 0.0033 0.0016 'International Tables Vol C Tables 4.2.6.8 and 6.1.1.4'
H H 0.0000 0.0000 'International Tables Vol C Tables 4.2.6.8 and 6.1.1.4'
N N 0.0061 0.0033 'International Tables Vol C Tables 4.2.6.8 and 6.1.1.4'
O O 0.0106 0.0060 'International Tables Vol C Tables 4.2.6.8 and 6.1.1.4'
F F 0.0171 0.0103 'International Tables Vol C Tables 4.2.6.8 and 6.1.1.4'
P P 0.1023 0.0942 'International Tables Vol C Tables 4.2.6.8 and 6.1.1.4'
S S 0.1246 0.1234 'International Tables Vol C Tables 4.2.6.8 and 6.1.1.4'
Cu Cu 0.3201 1.2651 'International Tables Vol C Tables 4.2.6.8 and 6.1.1.4'

loop_
_geom_angle_atom_site_label_1
_geom_angle_atom_site_label_2
_geom_angle_atom_site_label_3
_geom_angle
_geom_angle_site_symmetry_1
_geom_angle_site_symmetry_3
N1 C1 P1 111.3(2) . .
N1 C1 H1A 109.4 . .
P1 C1 H1A 109.4 . .
N1 C1 H1B 109.4 . .
P1 C1 H1B 109.4 . .
H1A C1 H1B 108.0 . .
N2 C2 P1 107.9(2) . .
N2 C2 H2A 110.1 . .
P1 C2 H2A 110.1 . .
N2 C2 H2B 110.1 . .
P1 C2 H2B 110.1 . .
H2A C2 H2B 108.4 . .
N3 C3 P1 109.1(2) . .
N3 C3 H3A 109.9 . .
P1 C3 H3A 109.9 . .
N3 C3 H3B 109.9 . .
P1 C3 H3B 109.9 . .
H3A C3 H3B 108.3 . .
N3 C4 N1 114.7(3) . .
N3 C4 H4A 108.6 . .
N1 C4 H4A 108.6 . .
N3 C4 H4B 108.6 . .
N1 C4 H4B 108.6 . .
H4A C4 H4B 107.6 . .
N3 C5 N2 113.5(3) . .
N3 C5 H5A 108.9 . .
N2 C5 H5A 108.9 . .
N3 C5 H5B 108.9 . .
N2 C5 H5B 108.9 . .
H5A C5 H5B 107.7 . .
N2 C6 N1 114.3(3) . .
N2 C6 H6A 108.7 . .
N1 C6 H6A 108.7 . .
N2 C6 H6B 108.7 . .
N1 C6 H6B 108.7 . .
H6A C6 H6B 107.6 . .
O1 C7 C8 108.2(3) . .
O1 C7 H7A 110.1 . .
C8 C7 H7A 110.1 . .
O1 C7 H7B 110.1 . .
C8 C7 H7B 110.1 . .
H7A C7 H7B 108.4 . .
C7 C8 H8A 109.5 . .
C7 C8 H8B 109.5 . .
H8A C8 H8B 109.5 . .
C7 C8 H8C 109.5 . .
H8A C8 H8C 109.5 . .
H8B C8 H8C 109.5 . .
O2 C9 C10 107.1(3) . .
O2 C9 H9A 110.3 . .
C10 C9 H9A 110.3 . .
O2 C9 H9B 110.3 . .
C10 C9 H9B 110.3 . .
H9A C9 H9B 108.6 . .
C9 C10 H10A 109.5 . .
C9 C10 H10B 109.5 . .
H10A C10 H10B 109.5 . .
C9 C10 H10C 109.5 . .
H10A C10 H10C 109.5 . .
H10B C10 H10C 109.5 . .
N5 C11 P4 110.8(2) . .
N5 C11 H11A 109.5 . .
P4 C11 H11A 109.5 . .
N5 C11 H11B 109.5 . .
P4 C11 H11B 109.5 . .
H11A C11 H11B 108.1 . .
N6 C12 P4 109.0(2) . .
N6 C12 H12A 109.9 . .
P4 C12 H12A 109.9 . .
N6 C12 H12B 109.9 . .
P4 C12 H12B 109.9 . .
H12A C12 H12B 108.3 . .
N7 C13 P4 108.9(2) . .
N7 C13 H13A 109.9 . .
P4 C13 H13A 109.9 . .
N7 C13 H13B 109.9 . .
P4 C13 H13B 109.9 . .
H13A C13 H13B 108.3 . .
N6 C14 N5 114.3(3) . .
N6 C14 H14A 108.7 . .
N5 C14 H14A 108.7 . .
N6 C14 H14B 108.7 . .
N5 C14 H14B 108.7 . .
H14A C14 H14B 107.6 . .
N6 C15 N7 114.0(3) . .
N6 C15 H15A 108.8 . .
N7 C15 H15A 108.8 . .
N6 C15 H15B 108.8 . .
N7 C15 H15B 108.8 . .
H15A C15 H15B 107.6 . .
N7 C16 N5 115.1(3) . .
N7 C16 H16A 108.5 . .
N5 C16 H16A 108.5 . .
N7 C16 H16B 108.5 . .
N5 C16 H16B 108.5 . .
H16A C16 H16B 107.5 . .
O3 C17 C18 108.0(4) . .
O3 C17 H17A 110.1 . .
C18 C17 H17A 110.1 . .
O3 C17 H17B 110.1 . .
C18 C17 H17B 110.1 . .
H17A C17 H17B 108.4 . .
C17 C18 H18A 109.5 . .
C17 C18 H18B 109.5 . .
H18A C18 H18B 109.5 . .
C17 C18 H18C 109.5 . .
H18A C18 H18C 109.5 . .
H18B C18 H18C 109.5 . .
C20 C19 O4 101.0(7) . .
C20 C19 H19A 111.6 . .
O4 C19 H19A 111.6 . .
C20 C19 H19B 111.6 . .
O4 C19 H19B 111.6 . .
H19A C19 H19B 109.4 . .
C19 C20 H20A 109.5 . .
C19 C20 H20B 109.5 . .
H20A C20 H20B 109.5 . .
C19 C20 H20C 109.5 . .
H20A C20 H20C 109.5 . .
H20B C20 H20C 109.5 . .
C4 N1 C1 109.4(3) . .
C4 N1 C6 108.2(3) . .
C1 N1 C6 109.2(3) . .
C4 N1 Cu1 114.1(2) . .
C1 N1 Cu1 104.6(2) . .
C6 N1 Cu1 111.3(2) . .
C6 N2 C5 109.4(3) . .
C6 N2 C2 112.2(3) . .
C5 N2 C2 112.2(3) . .
C4 N3 C5 109.3(3) . .
C4 N3 C3 112.1(3) . .
C5 N3 C3 111.0(3) . .
P1 N4 P2 127.03(19) . .
C16 N5 C14 107.9(3) . .
C16 N5 C11 109.8(3) . .
C14 N5 C11 110.0(3) . .
C16 N5 Cu1 106.7(2) . .
C14 N5 Cu1 112.24(19) . .
C11 N5 Cu1 110.2(2) . .
C14 N6 C15 109.0(3) . .
C14 N6 C12 112.0(3) . .
C15 N6 C12 111.7(3) . .
C16 N7 C15 108.5(3) . .
C16 N7 C13 112.1(3) . .
C15 N7 C13 111.2(3) . .
P4 N8 P3 128.8(2) 2_666 .
C7 O1 P2 121.7(2) . .
C9 O2 P2 121.4(2) . .
C17 O3 P3 120.5(2) . .
P3 O4 C19 125.7(3) . .
N4 P1 C3 111.88(16) . .
N4 P1 C1 115.17(16) . .
C3 P1 C1 101.21(17) . .
N4 P1 C2 123.36(16) . .
C3 P1 C2 101.28(17) . .
C1 P1 C2 100.91(16) . .
O1 P2 O2 99.84(13) . .
O1 P2 N4 112.26(15) . .
O2 P2 N4 106.00(15) . .
O1 P2 S1 108.80(11) . 2_765
O2 P2 S1 114.65(11) . 2_765
N4 P2 S1 114.41(12) . 2_765
O4 P3 O3 101.11(15) . .
O4 P3 N8 111.47(17) . .
O3 P3 N8 107.10(15) . .
O4 P3 S2 108.76(12) . .
O3 P3 S2 113.19(11) . .
N8 P3 S2 114.44(13) . .
N8 P4 C12 114.24(17) 2_666 .
N8 P4 C11 116.13(17) 2_666 .
C12 P4 C11 100.76(16) . .
N8 P4 C13 120.06(17) 2_666 .
C12 P4 C13 101.79(18) . .
C11 P4 C13 101.05(17) . .
F2 P5 F5 92.7(4) . .
F2 P5 F3 93.8(4) . .
F5 P5 F3 173.4(3) . .
F2 P5 F4 92.6(3) . .
F5 P5 F4 90.7(2) . .
F3 P5 F4 90.3(2) . .
F2 P5 F1 92.4(3) . .
F5 P5 F1 87.5(2) . .
F3 P5 F1 90.9(2) . .
F4 P5 F1 174.8(2) . .
F2 P5 F6 179.0(3) . .
F5 P5 F6 88.2(3) . .
F3 P5 F6 85.3(3) . .
F4 P5 F6 86.7(2) . .
F1 P5 F6 88.3(2) . .
P2 S1 Cu1 119.10(5) 2_765 .
P3 S2 Cu1 105.91(5) . .
N5 Cu1 N1 117.92(11) . .
N5 Cu1 S1 114.77(9) . .
N1 Cu1 S1 103.77(8) . .
N5 Cu1 S2 105.16(8) . .
N1 Cu1 S2 103.02(8) . .
S1 Cu1 S2 111.71(4) . .

loop_
_geom_bond_atom_site_label_1
_geom_bond_atom_site_label_2
_geom_bond_distance
_geom_bond_site_symmetry_2
C1 N1 1.494(4) .
C1 P1 1.813(3) .
C1 H1A 0.9700 .
C1 H1B 0.9700 .
C2 N2 1.480(4) .
C2 P1 1.828(4) .
C2 H2A 0.9700 .
C2 H2B 0.9700 .
C3 N3 1.481(4) .
C3 P1 1.811(4) .
C3 H3A 0.9700 .
C3 H3B 0.9700 .
C4 N3 1.463(5) .
C4 N1 1.489(4) .
C4 H4A 0.9700 .
C4 H4B 0.9700 .
C5 N3 1.465(5) .
C5 N2 1.467(5) .
C5 H5A 0.9700 .
C5 H5B 0.9700 .
C6 N2 1.459(4) .
C6 N1 1.499(4) .
C6 H6A 0.9700 .
C6 H6B 0.9700 .
C7 O1 1.470(4) .
C7 C8 1.494(5) .
C7 H7A 0.9700 .
C7 H7B 0.9700 .
C8 H8A 0.9600 .
C8 H8B 0.9600 .
C8 H8C 0.9600 .
C9 O2 1.453(4) .
C9 C10 1.495(5) .
C9 H9A 0.9700 .
C9 H9B 0.9700 .
C10 H10A 0.9600 .
C10 H10B 0.9600 .
C10 H10C 0.9600 .
C11 N5 1.496(4) .
C11 P4 1.818(3) .
C11 H11A 0.9700 .
C11 H11B 0.9700 .
C12 N6 1.482(4) .
C12 P4 1.810(4) .
C12 H12A 0.9700 .
C12 H12B 0.9700 .
C13 N7 1.482(5) .
C13 P4 1.818(4) .
C13 H13A 0.9700 .
C13 H13B 0.9700 .
C14 N6 1.461(4) .
C14 N5 1.493(5) .
C14 H14A 0.9700 .
C14 H14B 0.9700 .
C15 N6 1.468(5) .
C15 N7 1.475(5) .
C15 H15A 0.9700 .
C15 H15B 0.9700 .
C16 N7 1.463(4) .
C16 N5 1.485(5) .
C16 H16A 0.9700 .
C16 H16B 0.9700 .
C17 O3 1.453(5) .
C17 C18 1.491(6) .
C17 H17A 0.9700 .
C17 H17B 0.9700 .
C18 H18A 0.9600 .
C18 H18B 0.9600 .
C18 H18C 0.9600 .
C19 C20 1.316(9) .
C19 O4 1.623(9) .
C19 H19A 0.9700 .
C19 H19B 0.9700 .
C20 H20A 0.9600 .
C20 H20B 0.9600 .
C20 H20C 0.9600 .
N1 Cu1 2.176(3) .
N4 P1 1.590(3) .
N4 P2 1.602(3) .
N5 Cu1 2.131(3) .
N8 P4 1.576(3) 2_666
N8 P3 1.593(3) .
O1 P2 1.584(3) .
O2 P2 1.587(2) .
O3 P3 1.583(2) .
O4 P3 1.578(3) .
F1 P5 1.583(3) .
F2 P5 1.504(5) .
F3 P5 1.569(4) .
F4 P5 1.583(3) .
F5 P5 1.568(4) .
F6 P5 1.605(4) .
P2 S1 1.9689(13) 2_765
P3 S2 1.9856(13) .
P4 N8 1.576(3) 2_666
S1 P2 1.9689(13) 2_765
S1 Cu1 2.3142(10) .
S2 Cu1 2.3200(10) .

loop_
_geom_torsion_atom_site_label_1
_geom_torsion_atom_site_label_2
_geom_torsion_atom_site_label_3
_geom_torsion_atom_site_label_4
_geom_torsion
_geom_torsion_site_symmetry_1
_geom_torsion_site_symmetry_4
N3 C4 N1 C1 -66.3(4) . .
N3 C4 N1 C6 52.5(4) . .
N3 C4 N1 Cu1 176.9(2) . .
P1 C1 N1 C4 59.0(3) . .
P1 C1 N1 C6 -59.2(3) . .
P1 C1 N1 Cu1 -178.42(16) . .
N2 C6 N1 C4 -52.7(3) . .
N2 C6 N1 C1 66.3(4) . .
N2 C6 N1 Cu1 -178.7(2) . .
N1 C6 N2 C5 55.0(4) . .
N1 C6 N2 C2 -70.2(4) . .
N3 C5 N2 C6 -56.3(4) . .
N3 C5 N2 C2 68.8(4) . .
P1 C2 N2 C6 62.6(3) . .
P1 C2 N2 C5 -61.0(3) . .
N1 C4 N3 C5 -54.7(4) . .
N1 C4 N3 C3 68.9(4) . .
N2 C5 N3 C4 55.9(4) . .
N2 C5 N3 C3 -68.3(4) . .
P1 C3 N3 C4 -61.0(3) . .
P1 C3 N3 C5 61.6(3) . .
N7 C16 N5 C14 53.7(4) . .
N7 C16 N5 C11 -66.1(4) . .
N7 C16 N5 Cu1 174.5(2) . .
N6 C14 N5 C16 -53.7(4) . .
N6 C14 N5 C11 66.0(4) . .
N6 C14 N5 Cu1 -170.9(2) . .
P4 C11 N5 C16 59.2(3) . .
P4 C11 N5 C14 -59.3(3) . .
P4 C11 N5 Cu1 176.48(15) . .
N5 C14 N6 C15 55.4(4) . .
N5 C14 N6 C12 -68.6(4) . .
N7 C15 N6 C14 -56.2(4) . .
N7 C15 N6 C12 68.1(4) . .
P4 C12 N6 C14 62.1(3) . .
P4 C12 N6 C15 -60.4(3) . .
N5 C16 N7 C15 -54.8(4) . .
N5 C16 N7 C13 68.3(4) . .
N6 C15 N7 C16 55.5(4) . .
N6 C15 N7 C13 -68.2(4) . .
P4 C13 N7 C16 -60.9(3) . .
P4 C13 N7 C15 60.7(3) . .
C8 C7 O1 P2 132.3(3) . .
C10 C9 O2 P2 -178.7(3) . .
C18 C17 O3 P3 -161.1(3) . .
C20 C19 O4 P3 -67.0(5) . .
P2 N4 P1 C3 175.2(2) . .
P2 N4 P1 C1 -70.0(3) . .
P2 N4 P1 C2 54.1(3) . .
N3 C3 P1 N4 174.0(2) . .
N3 C3 P1 C1 50.9(3) . .
N3 C3 P1 C2 -52.8(3) . .
N1 C1 P1 N4 -172.4(2) . .
N1 C1 P1 C3 -51.5(3) . .
N1 C1 P1 C2 52.4(3) . .
N2 C2 P1 N4 177.8(2) . .
N2 C2 P1 C3 51.9(3) . .
N2 C2 P1 C1 -52.0(3) . .
C7 O1 P2 O2 -51.8(3) . .
C7 O1 P2 N4 60.1(3) . .
C7 O1 P2 S1 -172.2(2) . 2_765
C9 O2 P2 O1 168.4(3) . .
C9 O2 P2 N4 51.6(3) . .
C9 O2 P2 S1 -75.6(3) . 2_765
P1 N4 P2 O1 94.5(3) . .
P1 N4 P2 O2 -157.5(2) . .
P1 N4 P2 S1 -30.1(3) . 2_765
C19 O4 P3 O3 -27.0(4) . .
C19 O4 P3 N8 86.5(4) . .
C19 O4 P3 S2 -146.4(3) . .
C17 O3 P3 O4 168.3(3) . .
C17 O3 P3 N8 51.5(3) . .
C17 O3 P3 S2 -75.6(3) . .
P4 N8 P3 O4 95.1(3) 2_666 .
P4 N8 P3 O3 -155.2(2) 2_666 .
P4 N8 P3 S2 -28.9(3) 2_666 .
N6 C12 P4 N8 -177.5(2) . 2_666
N6 C12 P4 C11 -52.2(3) . .
N6 C12 P4 C13 51.6(3) . .
N5 C11 P4 N8 176.2(2) . 2_666
N5 C11 P4 C12 52.3(3) . .
N5 C11 P4 C13 -52.2(3) . .
N7 C13 P4 N8 -179.2(2) . 2_666
N7 C13 P4 C12 -52.0(3) . .
N7 C13 P4 C11 51.6(3) . .
O4 P3 S2 Cu1 45.50(12) . .
O3 P3 S2 Cu1 -66.02(12) . .
N8 P3 S2 Cu1 170.89(13) . .
C16 N5 Cu1 N1 -151.5(2) . .
C14 N5 Cu1 N1 -33.5(3) . .
C11 N5 Cu1 N1 89.4(2) . .
C16 N5 Cu1 S1 -28.7(2) . .
C14 N5 Cu1 S1 89.3(2) . .
C11 N5 Cu1 S1 -147.8(2) . .
C16 N5 Cu1 S2 94.5(2) . .
C14 N5 Cu1 S2 -147.6(2) . .
C11 N5 Cu1 S2 -24.6(2) . .
C4 N1 Cu1 N5 -66.3(2) . .
C1 N1 Cu1 N5 174.20(19) . .
C6 N1 Cu1 N5 56.4(2) . .
C4 N1 Cu1 S1 165.5(2) . .
C1 N1 Cu1 S1 46.0(2) . .
C6 N1 Cu1 S1 -71.7(2) . .
C4 N1 Cu1 S2 48.9(2) . .
C1 N1 Cu1 S2 -70.6(2) . .
C6 N1 Cu1 S2 171.68(19) . .
P2 S1 Cu1 N5 -46.98(11) 2_765 .
P2 S1 Cu1 N1 83.11(9) 2_765 .
P2 S1 Cu1 S2 -166.57(5) 2_765 .
P3 S2 Cu1 N5 -103.98(9) . .
P3 S2 Cu1 N1 131.93(8) . .
P3 S2 Cu1 S1 21.13(6) . .
